data_1558316
loop_
_publ_author_name
'Encarnacion-Thomas, Elvia'
'Sommer, Roger D.'
'Mallia, Ajay'
'Sloop, Joseph'

_publ_section_title
;
 (<i>E</i>)-2-(3,5-Dimethoxybenzylidene)indan-1-one
;
_journal_coeditor_code BT4094
_journal_issue 6
_journal_name_full IUCrData
_journal_page_first x200759
_journal_paper_doi 10.1107/S2414314620007592
_journal_volume 5
_journal_year 2020
_chemical_formula_moiety 'C18 H16 O3'
_chemical_formula_sum 'C18 H16 O3'
_chemical_formula_weight 280.31
_chemical_name_common '1 JSloop'
_chemical_name_systematic
;
(<i>E</i>)-2-(3,5-Dimethoxybenzylidene)indan-1-one
;
_space_group_crystal_system monoclinic
_space_group_IT_number 14
_space_group_name_Hall '-P 2ybc'
_space_group_name_H-M_alt 'P 1 21/c 1'
_atom_sites_solution_hydrogens geom
_atom_sites_solution_primary direct
_atom_sites_solution_secondary difmap
_cell_angle_alpha 90
_cell_angle_beta 93.5573(12)
_cell_angle_gamma 90
_cell_formula_units_Z 4
_cell_length_a 7.7611(4)
_cell_length_b 7.2894(4)
_cell_length_c 24.0331(13)
_cell_measurement_reflns_used 242
_cell_measurement_temperature 100.(2)
_cell_measurement_theta_max 33.0880
_cell_measurement_theta_min 3.0329
_cell_volume 1357.02(13)
_computing_cell_refinement
;
APEX3 (Bruker, 2017)
;
_computing_data_collection
;
<i>Instrument Service</i> (Bruker, 2017)
;
_computing_data_reduction
;
SAINT (Bruker, 2017)
;
_computing_molecular_graphics
;
Mercury (Macrae <i>et al.</i>, 2020)
;
_computing_publication_material
;
publcif (Westrip, 2010)
;
_computing_structure_refinement
;
<i>SHELXL2016/6</i> (Sheldrick, 2015b)
;
_computing_structure_solution
;
<i>SHELXT</i> (Sheldrick, 2015a)
;
_diffrn_ambient_temperature 100(2)
_diffrn_detector_area_resol_mean 8.3333
_diffrn_measured_fraction_theta_full 0.997
_diffrn_measured_fraction_theta_max 0.997
_diffrn_measurement_device_type 'Bruker-Nonius X8 Kappa APEXII'
_diffrn_measurement_method 'phi and omega scans'
_diffrn_radiation_monochromator graphite
_diffrn_radiation_type MoK\a
_diffrn_radiation_wavelength 0.71073
_diffrn_reflns_av_R_equivalents 0.0402
_diffrn_reflns_av_unetI/netI 0.0288
_diffrn_reflns_limit_h_max 11
_diffrn_reflns_limit_h_min -11
_diffrn_reflns_limit_k_max 11
_diffrn_reflns_limit_k_min -11
_diffrn_reflns_limit_l_max 37
_diffrn_reflns_limit_l_min -37
_diffrn_reflns_number 30838
_diffrn_reflns_theta_full 33.29
_diffrn_reflns_theta_max 33.29
_diffrn_reflns_theta_min 2.63
_diffrn_source 'fine-focus sealed tube'
_exptl_absorpt_coefficient_mu 0.093
_exptl_absorpt_correction_T_max 0.99
_exptl_absorpt_correction_T_min 0.95
_exptl_absorpt_correction_type multi-scan
_exptl_absorpt_process_details
;
(SADABS; Krause <i>et al.</i>, 2015)
;
_exptl_crystal_colour colourless
_exptl_crystal_density_diffrn 1.372
_exptl_crystal_density_method 'not measured'
_exptl_crystal_description needle
_exptl_crystal_F_000 592
_exptl_crystal_size_max 0.389
_exptl_crystal_size_mid 0.117
_exptl_crystal_size_min 0.054
_refine_diff_density_max 0.609
_refine_diff_density_min -0.240
_refine_ls_extinction_method none
_refine_ls_goodness_of_fit_ref 1.023
_refine_ls_hydrogen_treatment constr
_refine_ls_matrix_type full
_refine_ls_number_parameters 192
_refine_ls_number_reflns 5231
_refine_ls_number_restraints 0
_refine_ls_restrained_S_all 1.023
_refine_ls_R_factor_all 0.0612
_refine_ls_R_factor_gt 0.0437
_refine_ls_shift/su_max 0.001
_refine_ls_shift/su_mean 0.000
_refine_ls_structure_factor_coef Fsqd
_refine_ls_weighting_details 'w=1/[\s^2^(Fo^2^)+(0.0695P)^2^+0.2851P] where P=(Fo^2^+2Fc^2^)/3'
_refine_ls_weighting_scheme calc
_refine_ls_wR_factor_gt 0.1136
_refine_ls_wR_factor_ref 0.1232
_reflns_number_gt 4087
_reflns_number_total 5231
_reflns_threshold_expression 'I > 2\s(I)'
_cod_data_source_file bt4094sup1.cif
_cod_data_source_block I
_cod_database_code 1558316

loop_
_space_group_symop_operation_xyz
'x, y, z'
'-x, y+1/2, -z+1/2'
'-x, -y, -z'
'x, -y-1/2, z-1/2'

loop_
_atom_site_type_symbol
_atom_site_label
_atom_site_fract_x
_atom_site_fract_y
_atom_site_fract_z
_atom_site_U_iso_or_equiv
_atom_site_adp_type
_atom_site_calc_flag
_atom_site_occupancy
_atom_site_disorder_assembly
_atom_site_disorder_group
O O1 0.47855(9) 0.17474(11) 0.33135(3) 0.01698(15) Uani d 1 . .
O O2 1.03362(8) 0.10918(10) 0.58143(3) 0.01475(14) Uani d 1 . .
O O3 0.48827(9) 0.32457(10) 0.64602(3) 0.01472(14) Uani d 1 . .
C C1 0.37431(12) 0.23058(12) 0.36368(4) 0.01126(16) Uani d 1 . .
C C2 0.40164(11) 0.24728(12) 0.42550(4) 0.01007(15) Uani d 1 . .
C C3 0.23699(11) 0.31671(12) 0.44870(4) 0.01069(16) Uani d 1 . .
H H3A 0.191109 0.227118 0.474981 0.013 Uiso calc 1 . .
H H3B 0.256199 0.435489 0.468075 0.013 Uiso calc 1 . .
C C4 0.11611(11) 0.33843(12) 0.39744(4) 0.01048(16) Uani d 1 . .
C C5 0.19615(12) 0.29325(12) 0.34906(4) 0.01129(16) Uani d 1 . .
C C6 0.11094(12) 0.30860(13) 0.29642(4) 0.01457(18) Uani d 1 . .
H H6 0.168019 0.279979 0.263676 0.017 Uiso calc 1 . .
C C7 -0.05951(13) 0.36685(14) 0.29328(4) 0.01710(19) Uani d 1 . .
H H7 -0.120329 0.378944 0.257935 0.021 Uiso calc 1 . .
C C8 -0.14259(12) 0.40795(13) 0.34182(4) 0.01618(18) Uani d 1 . .
H H8 -0.260325 0.444422 0.339062 0.019 Uiso calc 1 . .
C C9 -0.05538(12) 0.39621(12) 0.39403(4) 0.01333(17) Uani d 1 . .
H H9 -0.111664 0.427002 0.426756 0.016 Uiso calc 1 . .
C C10 0.55633(12) 0.20333(12) 0.44993(4) 0.01049(16) Uani d 1 . .
H H10 0.63798 0.160868 0.425033 0.013 Uiso calc 1 . .
C C11 0.62038(11) 0.20978(12) 0.50842(4) 0.00944(15) Uani d 1 . .
C C12 0.79305(11) 0.15891(12) 0.52012(4) 0.01034(15) Uani d 1 . .
H H12 0.86179 0.122965 0.490626 0.012 Uiso calc 1 . .
C C13 0.86425(11) 0.16081(12) 0.57468(4) 0.01032(15) Uani d 1 . .
C C14 0.76564(11) 0.21385(12) 0.61855(4) 0.01067(16) Uani d 1 . .
H H14 0.813948 0.214673 0.655848 0.013 Uiso calc 1 . .
C C15 0.59412(11) 0.26573(12) 0.60630(4) 0.01004(15) Uani d 1 . .
C C16 0.52038(11) 0.26358(12) 0.55215(4) 0.01045(15) Uani d 1 . .
H H16 0.40318 0.298291 0.544834 0.013 Uiso calc 1 . .
C C17 1.10933(12) 0.09692(13) 0.63704(4) 0.01411(17) Uani d 1 . .
H H17A 1.229061 0.054895 0.636091 0.021 Uiso calc 1 . .
H H17B 1.043717 0.009564 0.658384 0.021 Uiso calc 1 . .
H H17C 1.107152 0.217881 0.654776 0.021 Uiso calc 1 . .
C C18 0.54517(13) 0.30032(15) 0.70314(4) 0.01596(18) Uani d 1 . .
H H18A 0.57173 0.170604 0.710108 0.024 Uiso calc 1 . .
H H18B 0.453887 0.339485 0.726921 0.024 Uiso calc 1 . .
H H18C 0.648975 0.374224 0.711613 0.024 Uiso calc 1 . .

loop_
_atom_site_aniso_label
_atom_site_aniso_U_11
_atom_site_aniso_U_22
_atom_site_aniso_U_33
_atom_site_aniso_U_12
_atom_site_aniso_U_13
_atom_site_aniso_U_23
O1 0.0152(3) 0.0258(4) 0.0101(3) 0.0022(3) 0.0025(2) -0.0029(3)
O2 0.0093(3) 0.0234(3) 0.0114(3) 0.0048(2) -0.0004(2) -0.0017(2)
O3 0.0125(3) 0.0249(4) 0.0069(3) 0.0053(3) 0.0018(2) -0.0017(2)
C1 0.0120(4) 0.0128(4) 0.0089(4) -0.0009(3) 0.0004(3) -0.0003(3)
C2 0.0117(4) 0.0111(4) 0.0074(3) -0.0006(3) 0.0009(3) -0.0002(3)
C3 0.0112(4) 0.0120(4) 0.0090(3) 0.0004(3) 0.0015(3) -0.0008(3)
C4 0.0108(4) 0.0096(3) 0.0110(4) -0.0010(3) 0.0002(3) 0.0002(3)
C5 0.0119(4) 0.0119(4) 0.0099(4) -0.0007(3) -0.0007(3) 0.0004(3)
C6 0.0155(4) 0.0170(4) 0.0109(4) -0.0010(3) -0.0017(3) 0.0006(3)
C7 0.0164(4) 0.0177(4) 0.0165(4) -0.0009(3) -0.0053(3) 0.0025(3)
C8 0.0121(4) 0.0142(4) 0.0218(5) 0.0007(3) -0.0021(3) 0.0023(3)
C9 0.0116(4) 0.0126(4) 0.0159(4) 0.0006(3) 0.0012(3) 0.0014(3)
C10 0.0117(4) 0.0116(4) 0.0083(3) 0.0002(3) 0.0012(3) -0.0007(3)
C11 0.0100(4) 0.0097(3) 0.0086(3) -0.0002(3) 0.0006(3) -0.0004(3)
C12 0.0110(4) 0.0116(4) 0.0086(3) 0.0012(3) 0.0016(3) -0.0005(3)
C13 0.0089(4) 0.0112(4) 0.0109(4) 0.0009(3) 0.0007(3) -0.0002(3)
C14 0.0103(4) 0.0125(4) 0.0092(4) 0.0011(3) 0.0004(3) -0.0005(3)
C15 0.0101(4) 0.0121(4) 0.0080(4) 0.0006(3) 0.0017(3) -0.0010(3)
C16 0.0094(4) 0.0127(4) 0.0093(4) 0.0011(3) 0.0003(3) -0.0004(3)
C17 0.0123(4) 0.0165(4) 0.0132(4) 0.0014(3) -0.0025(3) -0.0011(3)
C18 0.0172(4) 0.0238(5) 0.0071(4) 0.0020(3) 0.0022(3) -0.0007(3)

loop_
_atom_type_symbol
_atom_type_description
_atom_type_scat_dispersion_real
_atom_type_scat_dispersion_imag
_atom_type_scat_source
C C 0.0033 0.0016 'International Tables Vol C Tables 4.2.6.8 and 6.1.1.4'
H H 0.0000 0.0000 'International Tables Vol C Tables 4.2.6.8 and 6.1.1.4'
O O 0.0106 0.0060 'International Tables Vol C Tables 4.2.6.8 and 6.1.1.4'

loop_
_geom_angle_atom_site_label_1
_geom_angle_atom_site_label_2
_geom_angle_atom_site_label_3
_geom_angle_site_symmetry_1
_geom_angle_site_symmetry_3
_geom_angle
_geom_angle_publ_flag
C13 O2 C17 . . 117.69(7) ?
C15 O3 C18 . . 118.00(7) ?
O1 C1 C5 . . 126.64(8) ?
O1 C1 C2 . . 126.83(8) ?
C5 C1 C2 . . 106.53(7) ?
C10 C2 C1 . . 118.94(8) ?
C10 C2 C3 . . 132.21(8) ?
C1 C2 C3 . . 108.84(7) ?
C4 C3 C2 . . 103.34(7) ?
C4 C3 H3A . . 111.1 ?
C2 C3 H3A . . 111.1 ?
C4 C3 H3B . . 111.1 ?
C2 C3 H3B . . 111.1 ?
H3A C3 H3B . . 109.1 ?
C5 C4 C9 . . 119.79(8) ?
C5 C4 C3 . . 111.71(8) ?
C9 C4 C3 . . 128.50(8) ?
C4 C5 C6 . . 121.84(8) ?
C4 C5 C1 . . 109.53(8) ?
C6 C5 C1 . . 128.63(8) ?
C7 C6 C5 . . 118.09(9) ?
C7 C6 H6 . . 121.0 ?
C5 C6 H6 . . 121.0 ?
C6 C7 C8 . . 120.48(9) ?
C6 C7 H7 . . 119.8 ?
C8 C7 H7 . . 119.8 ?
C9 C8 C7 . . 121.00(9) ?
C9 C8 H8 . . 119.5 ?
C7 C8 H8 . . 119.5 ?
C8 C9 C4 . . 118.77(9) ?
C8 C9 H9 . . 120.6 ?
C4 C9 H9 . . 120.6 ?
C2 C10 C11 . . 130.87(8) ?
C2 C10 H10 . . 114.6 ?
C11 C10 H10 . . 114.6 ?
C16 C11 C12 . . 119.40(8) ?
C16 C11 C10 . . 123.99(8) ?
C12 C11 C10 . . 116.61(8) ?
C13 C12 C11 . . 120.34(8) ?
C13 C12 H12 . . 119.8 ?
C11 C12 H12 . . 119.8 ?
O2 C13 C12 . . 115.58(8) ?
O2 C13 C14 . . 123.71(8) ?
C12 C13 C14 . . 120.70(8) ?
C13 C14 C15 . . 118.42(8) ?
C13 C14 H14 . . 120.8 ?
C15 C14 H14 . . 120.8 ?
O3 C15 C16 . . 115.30(8) ?
O3 C15 C14 . . 122.96(8) ?
C16 C15 C14 . . 121.73(8) ?
C15 C16 C11 . . 119.40(8) ?
C15 C16 H16 . . 120.3 ?
C11 C16 H16 . . 120.3 ?
O2 C17 H17A . . 109.5 ?
O2 C17 H17B . . 109.5 ?
H17A C17 H17B . . 109.5 ?
O2 C17 H17C . . 109.5 ?
H17A C17 H17C . . 109.5 ?
H17B C17 H17C . . 109.5 ?
O3 C18 H18A . . 109.5 ?
O3 C18 H18B . . 109.5 ?
H18A C18 H18B . . 109.5 ?
O3 C18 H18C . . 109.5 ?
H18A C18 H18C . . 109.5 ?
H18B C18 H18C . . 109.5 ?

loop_
_geom_bond_atom_site_label_1
_geom_bond_atom_site_label_2
_geom_bond_site_symmetry_2
_geom_bond_distance
_geom_bond_publ_flag
O1 C1 . 1.2255(11) ?
O2 C13 . 1.3673(11) ?
O2 C17 . 1.4289(11) ?
O3 C15 . 1.3665(11) ?
O3 C18 . 1.4267(11) ?
C1 C5 . 1.4777(13) ?
C1 C2 . 1.4929(12) ?
C2 C10 . 1.3421(12) ?
C2 C3 . 1.5127(13) ?
C3 C4 . 1.5098(13) ?
C3 H3A . 0.99 ?
C3 H3B . 0.99 ?
C4 C5 . 1.3913(12) ?
C4 C9 . 1.3935(12) ?
C5 C6 . 1.3951(12) ?
C6 C7 . 1.3869(14) ?
C6 H6 . 0.95 ?
C7 C8 . 1.3999(15) ?
C7 H7 . 0.95 ?
C8 C9 . 1.3908(13) ?
C8 H8 . 0.95 ?
C9 H9 . 0.95 ?
C10 C11 . 1.4623(12) ?
C10 H10 . 0.95 ?
C11 C16 . 1.4006(12) ?
C11 C12 . 1.4020(12) ?
C12 C13 . 1.3912(12) ?
C12 H12 . 0.95 ?
C13 C14 . 1.3952(12) ?
C14 C15 . 1.3975(12) ?
C14 H14 . 0.95 ?
C15 C16 . 1.3890(12) ?
C16 H16 . 0.95 ?
C17 H17A . 0.98 ?
C17 H17B . 0.98 ?
C17 H17C . 0.98 ?
C18 H18A . 0.98 ?
C18 H18B . 0.98 ?
C18 H18C . 0.98 ?

loop_
_geom_torsion_atom_site_label_1
_geom_torsion_atom_site_label_2
_geom_torsion_atom_site_label_3
_geom_torsion_atom_site_label_4
_geom_torsion_site_symmetry_1
_geom_torsion_site_symmetry_2
_geom_torsion_site_symmetry_3
_geom_torsion_site_symmetry_4
_geom_torsion
_geom_torsion_publ_flag
O1 C1 C2 C10 . . . . 2.20(14) ?
C5 C1 C2 C10 . . . . -178.24(8) ?
O1 C1 C2 C3 . . . . -178.27(9) ?
C5 C1 C2 C3 . . . . 1.28(9) ?
C10 C2 C3 C4 . . . . 179.41(10) ?
C1 C2 C3 C4 . . . . -0.03(9) ?
C2 C3 C4 C5 . . . . -1.36(9) ?
C2 C3 C4 C9 . . . . 179.02(9) ?
C9 C4 C5 C6 . . . . 1.74(14) ?
C3 C4 C5 C6 . . . . -177.92(8) ?
C9 C4 C5 C1 . . . . -178.10(8) ?
C3 C4 C5 C1 . . . . 2.24(10) ?
O1 C1 C5 C4 . . . . 177.40(9) ?
C2 C1 C5 C4 . . . . -2.16(10) ?
O1 C1 C5 C6 . . . . -2.42(16) ?
C2 C1 C5 C6 . . . . 178.02(9) ?
C4 C5 C6 C7 . . . . -1.47(14) ?
C1 C5 C6 C7 . . . . 178.33(9) ?
C5 C6 C7 C8 . . . . -0.26(14) ?
C6 C7 C8 C9 . . . . 1.73(15) ?
C7 C8 C9 C4 . . . . -1.46(14) ?
C5 C4 C9 C8 . . . . -0.24(13) ?
C3 C4 C9 C8 . . . . 179.35(9) ?
C1 C2 C10 C11 . . . . 178.55(9) ?
C3 C2 C10 C11 . . . . -0.85(17) ?
C2 C10 C11 C16 . . . . 1.67(15) ?
C2 C10 C11 C12 . . . . -178.08(9) ?
C16 C11 C12 C13 . . . . 0.36(13) ?
C10 C11 C12 C13 . . . . -179.87(8) ?
C17 O2 C13 C12 . . . . -175.86(8) ?
C17 O2 C13 C14 . . . . 4.54(13) ?
C11 C12 C13 O2 . . . . -179.86(8) ?
C11 C12 C13 C14 . . . . -0.25(13) ?
O2 C13 C14 C15 . . . . 179.29(8) ?
C12 C13 C14 C15 . . . . -0.29(13) ?
C18 O3 C15 C16 . . . . 169.35(8) ?
C18 O3 C15 C14 . . . . -11.69(13) ?
C13 C14 C15 O3 . . . . -178.18(8) ?
C13 C14 C15 C16 . . . . 0.72(13) ?
O3 C15 C16 C11 . . . . 178.37(8) ?
C14 C15 C16 C11 . . . . -0.61(13) ?
C12 C11 C16 C15 . . . . 0.06(13) ?
C10 C11 C16 C15 . . . . -179.69(8) ?

_cod_database_fobs_code 1558316
